data_4108422
loop_
_publ_author_name
'Sachio Horiuchi'
'Reiji Kumai'
'Yusuke Tokunaga'
'Yoshinori Tokura'

_publ_section_title
;
 Proton Dynamics and Room-Temperature Ferroelectricity in Anilate Salts
 with a Proton Sponge
;
_journal_name_full 'Journal of the American Chemical Society'
_journal_page_first 13382
_journal_page_last 13391
_journal_paper_doi 10.1021/ja8032235
_journal_volume 130
_journal_year 2008
_chemical_formula_moiety 'C24 H18 N6, C12 H2 Cl4 O8 '
_chemical_formula_sum 'C36 H20 Cl4 N6 O8'
_chemical_formula_weight 806.40
_space_group_IT_number 15
_symmetry_cell_setting monoclinic
_symmetry_Int_Tables_number 15
_symmetry_space_group_name_Hall '-C 2yc'
_symmetry_space_group_name_H-M 'C 1 2/c 1'
_cell_angle_alpha 90.0000
_cell_angle_beta 100.228(6)
_cell_angle_gamma 90.0000
_cell_formula_units_Z 4
_cell_length_a 22.309(4)
_cell_length_b 10.188(2)
_cell_length_c 14.696(3)
_cell_measurement_reflns_used 25079
_cell_measurement_temperature 297(1)
_cell_measurement_theta_max 43.4
_cell_measurement_theta_min 2.1
_cell_volume 3287.1(11)
_computing_cell_refinement PROCESS-AUTO
_computing_data_collection PROCESS-AUTO
_computing_data_reduction CrystalStructure
_computing_molecular_graphics 'CrystalStructure 3.8'
_computing_publication_material 'CrystalStructure 3.8'
_computing_structure_refinement CRYSTALS
_computing_structure_solution SIR2004
_diffrn_measured_fraction_theta_full 1.000
_diffrn_measured_fraction_theta_max 1.000
_diffrn_measurement_device_type Rigaku_IPDSC
_diffrn_measurement_method \w-scan
_diffrn_radiation_type synchrotron
_diffrn_radiation_wavelength 0.68770
_diffrn_reflns_av_R_equivalents 0.020
_diffrn_reflns_limit_h_max 43
_diffrn_reflns_limit_h_min -43
_diffrn_reflns_limit_k_max 20
_diffrn_reflns_limit_k_min -20
_diffrn_reflns_limit_l_max 21
_diffrn_reflns_limit_l_min -21
_diffrn_reflns_number 37762
_diffrn_reflns_theta_full 43.43
_diffrn_reflns_theta_max 43.43
_exptl_absorpt_coefficient_mu 0.417
_exptl_absorpt_correction_T_max 1.000
_exptl_absorpt_correction_T_min 0.930
_exptl_absorpt_correction_type multi-scan
_exptl_crystal_colour red
_exptl_crystal_density_diffrn 1.629
_exptl_crystal_description plate
_exptl_crystal_F_000 1640.00
_exptl_crystal_size_max 0.25
_exptl_crystal_size_mid 0.22
_exptl_crystal_size_min 0.20
_refine_diff_density_max 0.31
_refine_diff_density_min -0.20
_refine_ls_extinction_coef 81(7)
_refine_ls_extinction_method 'Larson (1970) Crystallographic Computing eq. 22'
_refine_ls_goodness_of_fit_ref 1.004
_refine_ls_hydrogen_treatment refall
_refine_ls_number_parameters 397
_refine_ls_number_reflns 3272
_refine_ls_R_factor_gt 0.0316
_refine_ls_shift/su_max 0.0353
_refine_ls_structure_factor_coef F
_refine_ls_weighting_details
;
    Chebychev polynomial with 3 parameters (Carruthers & Watkin, 1979)
    6.3582    4.1680    5.0661
;
_refine_ls_weighting_scheme calc
_refine_ls_wR_factor_ref 0.0395
_reflns_number_gt 3241
_reflns_number_total 8553
_reflns_threshold_expression F^2^>2.0\s(F^2^)
_cod_data_source_file ja8032235_si_002_2.cif
_cod_data_source_block '_H2TPPZ_Hca2_RT'
_cod_original_cell_volume 3287.3(11)
_cod_original_formula_sum 'C36 H20 Cl4 N6 O8 '
_cod_database_code 4108422

loop_
_symmetry_equiv_pos_site_id
_symmetry_equiv_pos_as_xyz
1 +X,+Y,+Z
2 -X,+Y,1/2-Z
3 -X,-Y,-Z
4 +X,-Y,1/2+Z
5 1/2+X,1/2+Y,+Z
6 1/2-X,1/2+Y,1/2-Z
7 1/2-X,1/2-Y,-Z
8 1/2+X,1/2-Y,1/2+Z

loop_
_atom_site_label
_atom_site_type_symbol
_atom_site_fract_x
_atom_site_fract_y
_atom_site_fract_z
_atom_site_U_iso_or_equiv
_atom_site_adp_type
_atom_site_occupancy
_atom_site_symmetry_multiplicity
_atom_site_calc_flag
_atom_site_refinement_flags
_atom_site_disorder_group
Cl(1) Cl 0.85326(6) 0.31726(9) 0.29902(12) 0.0503(2) Uani 0.50 1 d P 1
Cl(2) Cl 0.85900(5) 0.93356(9) 0.36122(11) 0.0550(2) Uani 0.50 1 d P 1
Cl(1A) Cl 0.84337(7) 0.28399(11) 0.29786(13) 0.0568(2) Uani 0.50 1 d P 2
Cl(2A) Cl 0.87143(5) 0.89823(10) 0.35922(11) 0.0553(2) Uani 0.50 1 d P 2
O(1) O 0.7681(7) 0.7370(13) 0.4038(16) 0.0533(19) Uani 0.50 1 d P 1
O(2) O 0.7511(4) 0.4892(11) 0.3529(13) 0.0554(12) Uani 0.50 1 d P 1
O(3) O 0.94873(11) 0.5118(2) 0.2701(2) 0.0501(5) Uani 0.50 1 d P 1
O(4) O 0.95005(8) 0.7697(2) 0.29222(16) 0.0446(4) Uani 0.50 1 d P 1
O(1A) O 0.7645(6) 0.7330(14) 0.3847(16) 0.055(2) Uani 0.50 1 d P 2
O(2A) O 0.7578(5) 0.4680(12) 0.3555(13) 0.0553(15) Uani 0.50 1 d P 2
O(3A) O 0.94492(8) 0.4495(2) 0.26744(16) 0.0438(5) Uani 0.50 1 d P 2
O(4A) O 0.95740(11) 0.7086(2) 0.2921(2) 0.0493(6) Uani 0.50 1 d P 2
C(13) C 0.8077(5) 0.6896(12) 0.3656(13) 0.0421(13) Uani 0.50 1 d P 1
C(14) C 0.8011(3) 0.5419(13) 0.3377(12) 0.0327(14) Uani 0.50 1 d P 1
C(15) C 0.8529(3) 0.4860(3) 0.3162(5) 0.0355(7) Uani 0.50 1 d P 1
C(16) C 0.90338(16) 0.5579(2) 0.2973(3) 0.0322(6) Uani 0.50 1 d P 1
C(17) C 0.90221(15) 0.7047(2) 0.3118(2) 0.0335(6) Uani 0.50 1 d P 1
C(18) C 0.8571(2) 0.7663(3) 0.3434(4) 0.0346(7) Uani 0.50 1 d P 1
C(13A) C 0.8063(4) 0.6736(13) 0.3589(12) 0.0399(17) Uani 0.50 1 d P 2
C(14A) C 0.8016(4) 0.5236(14) 0.3485(13) 0.0418(16) Uani 0.50 1 d P 2
C(15A) C 0.8508(2) 0.4516(3) 0.3125(5) 0.0344(7) Uani 0.50 1 d P 2
C(16A) C 0.90007(18) 0.5155(3) 0.2969(3) 0.0354(7) Uani 0.50 1 d P 2
C(17A) C 0.90885(15) 0.6616(3) 0.3098(2) 0.0345(6) Uani 0.50 1 d P 2
C(18A) C 0.8631(2) 0.7297(3) 0.3418(4) 0.0387(8) Uani 0.50 1 d P 2
H(10A) H 0.9684(17) 0.500(4) 0.262(3) 0.064(15) Uiso 0.50 1 d P 2
H(10) H 0.969(2) 0.709(4) 0.267(4) 0.068(19) Uiso 0.50 1 d P 1
N(1) N 0.97399(3) 0.38059(7) 0.49486(7) 0.03331(18) Uani 1.00 1 d . .
N(2) N 0.84376(4) 0.52537(8) 0.56276(7) 0.0390(2) Uani 1.00 1 d . .
N(3) N 1.10575(4) 0.24915(7) 0.42315(7) 0.0369(2) Uani 1.00 1 d . .
C(1) C 0.94515(4) 0.47978(8) 0.52831(7) 0.0308(2) Uani 1.00 1 d . .
C(2) C 1.02699(4) 0.39378(8) 0.46658(7) 0.0314(2) Uani 1.00 1 d . .
C(3) C 0.88682(4) 0.43681(9) 0.55456(8) 0.0333(2) Uani 1.00 1 d . .
C(4) C 0.79024(5) 0.48884(12) 0.58344(11) 0.0484(3) Uani 1.00 1 d . .
C(5) C 0.77742(5) 0.35905(12) 0.59805(10) 0.0502(3) Uani 1.00 1 d . .
C(6) C 0.82091(6) 0.26658(12) 0.59029(11) 0.0537(3) Uani 1.00 1 d . .
C(7) C 0.87606(5) 0.30458(10) 0.56820(10) 0.0480(3) Uani 1.00 1 d . .
C(8) C 1.04730(4) 0.26741(8) 0.42928(8) 0.0342(2) Uani 1.00 1 d . .
C(9) C 1.12574(5) 0.13706(10) 0.39054(10) 0.0437(2) Uani 1.00 1 d . .
C(10) C 1.08548(6) 0.03557(10) 0.36320(10) 0.0472(3) Uani 1.00 1 d . .
C(11) C 1.02530(6) 0.05054(11) 0.36983(11) 0.0523(3) Uani 1.00 1 d . .
C(12) C 1.00535(5) 0.16703(10) 0.40382(11) 0.0485(2) Uani 1.00 1 d . .
H(1) H 0.7634(7) 0.5585(16) 0.5888(11) 0.063(4) Uiso 1.00 1 d . .
H(2) H 0.7392(8) 0.3397(15) 0.6146(12) 0.062(4) Uiso 1.00 1 d . .
H(3) H 0.8138(9) 0.1769(18) 0.5976(13) 0.079(5) Uiso 1.00 1 d . .
H(4) H 0.9084(7) 0.2439(15) 0.5590(11) 0.061(4) Uiso 1.00 1 d . .
H(5) H 1.1686(7) 0.1380(13) 0.3874(10) 0.051(3) Uiso 1.00 1 d . .
H(6) H 1.1003(8) -0.0433(17) 0.3358(12) 0.072(4) Uiso 1.00 1 d . .
H(7) H 0.9962(8) -0.0191(17) 0.3465(12) 0.070(4) Uiso 1.00 1 d . .
H(8) H 0.9636(7) 0.1840(14) 0.4054(11) 0.058(4) Uiso 1.00 1 d . .
H(9) H 1.1340(10) 0.350(2) 0.4368(14) 0.097(6) Uiso 1.00 1 d . .

loop_
_atom_site_aniso_label
_atom_site_aniso_U_11
_atom_site_aniso_U_22
_atom_site_aniso_U_33
_atom_site_aniso_U_12
_atom_site_aniso_U_13
_atom_site_aniso_U_23
Cl(1) 0.0514(4) 0.0369(4) 0.0664(5) -0.0069(2) 0.0210(4) -0.0055(4)
Cl(2) 0.0528(4) 0.0380(4) 0.0816(6) -0.0009(2) 0.0320(4) -0.0054(4)
Cl(1A) 0.0552(4) 0.0506(5) 0.0721(6) -0.0140(3) 0.0313(4) -0.0127(5)
Cl(2A) 0.0538(4) 0.0440(4) 0.0747(6) -0.0018(3) 0.0296(4) 0.0021(4)
O(1) 0.045(2) 0.057(2) 0.065(6) 0.0051(16) 0.026(2) 0.000(2)
O(2) 0.0290(16) 0.053(2) 0.090(3) -0.0048(19) 0.0267(18) -0.005(2)
O(3) 0.0355(8) 0.0452(9) 0.0771(17) 0.0000(7) 0.0307(10) -0.0035(10)
O(4) 0.0348(7) 0.0386(7) 0.0677(14) -0.0062(6) 0.0291(8) -0.0050(8)
O(1A) 0.0372(18) 0.067(2) 0.071(9) -0.0020(14) 0.034(3) -0.003(2)
O(2A) 0.036(2) 0.059(3) 0.080(2) -0.0024(19) 0.037(2) -0.000(2)
O(3A) 0.0321(7) 0.0480(9) 0.0568(13) -0.0016(7) 0.0232(7) -0.0017(9)
O(4A) 0.0366(8) 0.0552(12) 0.0636(18) -0.0083(8) 0.0296(11) -0.0048(11)
C(13) 0.037(2) 0.0411(13) 0.047(4) -0.0032(13) 0.005(2) -0.0009(16)
C(14) 0.0205(13) 0.050(2) 0.032(4) -0.0013(11) 0.0152(15) 0.009(2)
C(15) 0.0348(11) 0.0337(16) 0.0400(18) -0.0020(14) 0.0122(10) -0.0032(17)
C(16) 0.0236(8) 0.0401(14) 0.0357(15) -0.0019(10) 0.0128(8) 0.0038(14)
C(17) 0.0262(10) 0.0352(12) 0.0411(15) -0.0017(8) 0.0118(9) -0.0009(12)
C(18) 0.0310(11) 0.0346(15) 0.0420(16) -0.0003(11) 0.0169(10) -0.0015(15)
C(13A) 0.0226(16) 0.068(5) 0.034(3) -0.007(2) 0.019(2) 0.002(3)
C(14A) 0.039(2) 0.053(3) 0.036(3) -0.0041(16) 0.0116(17) 0.013(2)
C(15A) 0.0284(9) 0.044(2) 0.0343(17) -0.0021(17) 0.0145(9) -0.004(2)
C(16A) 0.0290(9) 0.0476(17) 0.0321(15) -0.0032(12) 0.0118(9) 0.0020(15)
C(17A) 0.0250(9) 0.0480(16) 0.0338(15) -0.0001(11) 0.0142(9) 0.0015(14)
C(18A) 0.0337(13) 0.0392(17) 0.0458(18) -0.0012(13) 0.0136(11) -0.0006(17)
N(1) 0.0297(3) 0.0306(3) 0.0405(5) -0.0003(2) 0.0086(3) -0.0014(2)
N(2) 0.0308(3) 0.0384(3) 0.0505(6) -0.0036(2) 0.0143(3) -0.0030(3)
N(3) 0.0340(3) 0.0316(3) 0.0481(6) 0.0007(2) 0.0157(3) 0.0005(3)
C(1) 0.0272(3) 0.0311(3) 0.0347(6) -0.0006(2) 0.0068(3) 0.0008(3)
C(2) 0.0284(3) 0.0300(3) 0.0360(6) 0.0007(2) 0.0065(3) -0.0010(3)
C(3) 0.0310(3) 0.0345(3) 0.0351(6) -0.0041(2) 0.0081(4) -0.0002(3)
C(4) 0.0329(4) 0.0518(5) 0.0647(9) -0.0065(3) 0.0198(5) -0.0060(5)
C(5) 0.0381(5) 0.0564(6) 0.0594(9) -0.0160(4) 0.0181(5) -0.0038(5)
C(6) 0.0475(5) 0.0455(5) 0.0708(10) -0.0144(4) 0.0184(6) 0.0049(5)
C(7) 0.0427(5) 0.0351(4) 0.0685(9) -0.0050(3) 0.0163(5) 0.0046(4)
C(8) 0.0315(3) 0.0308(3) 0.0412(6) 0.0005(2) 0.0090(4) -0.0020(3)
C(9) 0.0419(4) 0.0353(4) 0.0591(8) 0.0050(3) 0.0231(5) 0.0008(4)
C(10) 0.0545(5) 0.0334(4) 0.0584(8) 0.0033(3) 0.0226(5) -0.0048(4)
C(11) 0.0491(5) 0.0376(4) 0.0724(9) -0.0053(3) 0.0165(6) -0.0158(4)
C(12) 0.0338(4) 0.0387(4) 0.0738(9) -0.0030(3) 0.0118(5) -0.0157(4)

loop_
_atom_type_symbol
_atom_type_description
_atom_type_scat_dispersion_real
_atom_type_scat_dispersion_imag
_atom_type_scat_source
C C 0.018 0.015
;
International Tables for Crystallography
(1992, Vol. C, Tables 4.2.6.8 and 6.1.1.4)
;
H H 0.000 0.000
;
International Tables for Crystallography
(1992, Vol. C, Table 6.1.1.4)
;
N N 0.036 0.031
;
International Tables for Crystallography
(1992, Vol. C, Tables 4.2.6.8 and 6.1.1.4)
;
O O 0.070 0.057
;
International Tables for Crystallography
(1992, Vol. C, Tables 4.2.6.8 and 6.1.1.4)
;
Cl Cl 0.125 0.150
;
International Tables for Crystallography
(1992, Vol. C, Tables 4.2.6.8 and 6.1.1.4)
;

loop_
_geom_angle_atom_site_label_1
_geom_angle_atom_site_label_2
_geom_angle_atom_site_label_3
_geom_angle
_geom_angle_publ_flag
_geom_angle_site_symmetry_1
_geom_angle_site_symmetry_3
O(1) C(13) C(14) 117.2(12) yes . .
O(1) C(13) C(18) 122.3(12) yes . .
C(14) C(13) C(18) 120.4(11) yes . .
O(2) C(14) C(13) 113.5(12) yes . .
O(2) C(14) C(15) 130.8(12) yes . .
C(13) C(14) C(15) 114.6(8) yes . .
Cl(1) C(15) C(14) 118.0(6) yes . .
Cl(1) C(15) C(16) 117.3(4) yes . .
C(14) C(15) C(16) 124.3(6) yes . .
O(3) C(16) C(15) 126.2(3) yes . .
O(3) C(16) C(17) 117.0(3) yes . .
C(15) C(16) C(17) 116.8(3) yes . .
O(4) C(17) C(16) 115.3(3) yes . .
O(4) C(17) C(18) 121.6(2) yes . .
C(16) C(17) C(18) 123.2(3) yes . .
Cl(2) C(18) C(13) 120.2(6) yes . .
Cl(2) C(18) C(17) 121.2(3) yes . .
C(13) C(18) C(17) 118.6(6) yes . .
O(1A) C(13A) C(14A) 118.6(12) yes . .
O(1A) C(13A) C(18A) 126.5(12) yes . .
C(14A) C(13A) C(18A) 114.8(9) yes . .
O(2A) C(14A) C(13A) 121.7(12) yes . .
O(2A) C(14A) C(15A) 118.7(13) yes . .
C(13A) C(14A) C(15A) 118.8(10) yes . .
Cl(1A) C(15A) C(14A) 118.0(6) yes . .
Cl(1A) C(15A) C(16A) 121.8(4) yes . .
C(14A) C(15A) C(16A) 120.1(6) yes . .
O(3A) C(16A) C(15A) 119.7(3) yes . .
O(3A) C(16A) C(17A) 116.6(3) yes . .
C(15A) C(16A) C(17A) 123.6(3) yes . .
O(4A) C(17A) C(16A) 116.7(3) yes . .
O(4A) C(17A) C(18A) 126.6(3) yes . .
Cl(2A) C(18A) C(13A) 115.9(6) yes . .
Cl(2A) C(18A) C(17A) 118.6(3) yes . .
C(1) N(1) C(2) 123.48(7) yes . .
C(3) N(2) C(4) 121.14(9) yes . .
C(8) N(3) C(9) 122.12(8) yes . .
N(1) C(1) C(2) 117.91(8) yes . 3_766
N(1) C(1) C(3) 111.90(7) yes . .
C(2) C(1) C(3) 130.19(8) yes 3_766 .
N(1) C(2) C(1) 118.60(8) yes . 3_766
N(1) C(2) C(8) 111.77(7) yes . .
C(1) C(2) C(8) 129.57(8) yes 3_766 .
N(2) C(3) C(1) 119.98(8) yes . .
N(2) C(3) C(7) 119.70(9) yes . .
C(1) C(3) C(7) 120.29(8) yes . .
N(2) C(4) C(5) 121.42(10) yes . .
C(4) C(5) C(6) 118.48(11) yes . .
C(5) C(6) C(7) 119.96(11) yes . .
C(3) C(7) C(6) 119.29(10) yes . .
N(3) C(8) C(2) 120.38(7) yes . .
N(3) C(8) C(12) 119.82(8) yes . .
C(2) C(8) C(12) 119.76(8) yes . .
N(3) C(9) C(10) 119.97(10) yes . .
C(9) C(10) C(11) 119.34(10) yes . .
C(10) C(11) C(12) 120.00(10) yes . .
C(8) C(12) C(11) 118.73(10) yes . .
C(17) O(4) H(10) 101(3) no . .
C(16A) O(3A) H(10A) 105(3) no . .
C(8) N(3) H(9) 111.1(11) no . .
C(9) N(3) H(9) 125.8(11) no . .
N(2) C(4) H(1) 114.6(10) no . .
C(5) C(4) H(1) 124.0(11) no . .
C(4) C(5) H(2) 117.4(9) no . .
C(6) C(5) H(2) 124.1(9) no . .
C(5) C(6) H(3) 121.6(13) no . .
C(7) C(6) H(3) 118.4(13) no . .
C(3) C(7) H(4) 116.3(9) no . .
C(6) C(7) H(4) 124.4(9) no . .
N(3) C(9) H(5) 113.7(8) no . .
C(10) C(9) H(5) 126.3(8) no . .
C(9) C(10) H(6) 118.8(10) no . .
C(11) C(10) H(6) 121.7(10) no . .
C(10) C(11) H(7) 119.3(11) no . .
C(12) C(11) H(7) 120.6(11) no . .
C(8) C(12) H(8) 118.3(8) no . .
C(11) C(12) H(8) 122.8(8) no . .

loop_
_geom_bond_atom_site_label_1
_geom_bond_atom_site_label_2
_geom_bond_distance
_geom_bond_publ_flag
_geom_bond_site_symmetry_2
Cl(1) C(15) 1.738(3) yes .
Cl(2) C(18) 1.723(3) yes .
Cl(1A) C(15A) 1.725(4) yes .
Cl(2A) C(18A) 1.741(3) yes .
O(1) C(13) 1.23(2) yes .
O(2) C(14) 1.293(16) yes .
O(3) C(16) 1.244(4) yes .
O(4) C(17) 1.330(4) yes .
O(1A) C(13A) 1.23(2) yes .
O(2A) C(14A) 1.149(17) yes .
O(3A) C(16A) 1.340(4) yes .
O(4A) C(17A) 1.253(4) yes .
C(13) C(14) 1.560(19) yes .
C(13) C(18) 1.435(15) yes .
C(14) C(15) 1.373(13) yes .
C(15) C(16) 1.412(7) yes .
C(16) C(17) 1.512(4) yes .
C(17) C(18) 1.336(6) yes .
C(13A) C(14A) 1.538(19) yes .
C(13A) C(18A) 1.452(13) yes .
C(14A) C(15A) 1.494(16) yes .
C(15A) C(16A) 1.332(7) yes .
C(16A) C(17A) 1.508(4) yes .
C(17A) C(18A) 1.384(6) yes .
N(1) C(1) 1.3376(12) yes .
N(1) C(2) 1.3279(12) yes .
N(2) C(3) 1.3389(12) yes .
N(2) C(4) 1.3362(15) yes .
N(3) C(8) 1.3360(13) yes .
N(3) C(9) 1.3449(14) yes .
C(1) C(2) 1.4265(11) yes 3_766
C(1) C(3) 1.4873(13) yes .
C(2) C(8) 1.5006(12) yes .
C(3) C(7) 1.3892(13) yes .
C(4) C(5) 1.3778(17) yes .
C(5) C(6) 1.3716(17) yes .
C(6) C(7) 1.3823(18) yes .
C(8) C(12) 1.3919(13) yes .
C(9) C(10) 1.3817(15) yes .
C(10) C(11) 1.3717(19) yes .
C(11) C(12) 1.3911(17) yes .
O(4) H(10) 0.86(5) no .
O(3A) H(10A) 0.75(4) no .
N(3) H(9) 1.20(2) no .
C(4) H(1) 0.941(17) no .
C(5) H(2) 0.949(19) no .
C(6) H(3) 0.937(19) no .
C(7) H(4) 0.978(17) no .
C(9) H(5) 0.965(16) no .
C(10) H(6) 0.982(18) no .
C(11) H(7) 0.981(17) no .
C(12) H(8) 0.953(17) no .

loop_
_geom_contact_atom_site_label_1
_geom_contact_atom_site_label_2
_geom_contact_distance
_geom_contact_site_symmetry_2
Cl(1) O(1A) 3.523(18) 6_645
Cl(1) C(9) 3.437(2) 2_755
Cl(1A) O(1) 3.547(19) 6_645
Cl(1A) O(1A) 3.312(18) 6_645
Cl(1A) C(9) 3.326(2) 2_755
Cl(2A) N(3) 3.4878(17) 3_766
O(1) Cl(1A) 3.547(19) 6_655
O(1) O(1) 3.08(3) 7_666
O(1) O(1A) 3.33(3) 7_666
O(1) N(2) 3.399(18) .
O(1) N(2) 3.572(16) 7_666
O(1) N(3) 3.445(18) 3_766
O(1) C(4) 3.101(14) 7_666
O(1) C(9) 3.307(16) 5_455
O(2) N(2) 3.413(16) .
O(2) C(4) 3.344(19) .
O(2) C(6) 3.248(13) 7_656
O(2) C(9) 3.309(12) 5_455
O(3) O(3) 2.463(3) 2_755
O(3) O(3A) 2.608(3) 2_755
O(3) O(4A) 3.150(4) 2_755
O(3) N(1) 3.514(3) .
O(3) N(2) 3.519(2) 4_564
O(3) C(1) 3.449(2) 3_766
O(3) C(1) 3.542(3) 4_564
O(3) C(2) 3.323(2) .
O(3) C(3) 3.266(3) 4_564
O(4) O(4) 2.737(3) 2_755
O(4) O(4A) 2.663(3) 2_755
O(4) C(7) 3.494(2) 4_564
O(4) C(10) 3.541(2) 2_765
O(4) C(11) 3.410(2) 1_565
O(1A) Cl(1) 3.523(18) 6_655
O(1A) Cl(1A) 3.312(18) 6_655
O(1A) O(1) 3.33(3) 7_666
O(1A) O(1A) 3.58(3) 7_666
O(1A) N(2) 3.578(18) .
O(1A) C(4) 3.154(15) 7_666
O(1A) C(9) 3.262(15) 5_455
O(2A) N(2) 3.350(16) .
O(2A) C(4) 3.306(19) .
O(2A) C(5) 3.519(12) 7_656
O(2A) C(6) 3.151(13) 7_656
O(2A) C(9) 3.529(13) 5_455
O(3A) O(3) 2.608(3) 2_755
O(3A) O(3A) 2.598(2) 2_755
O(3A) N(1) 3.364(2) .
O(3A) N(2) 3.435(2) 4_564
O(3A) N(3) 3.488(2) 2_755
O(3A) C(1) 3.596(2) 3_766
O(3A) C(1) 3.588(2) 4_564
O(3A) C(2) 3.215(2) .
O(3A) C(3) 3.372(2) 4_564
O(3A) C(8) 3.520(2) .
O(3A) C(8) 3.465(2) 2_755
O(4A) O(3) 3.150(4) 2_755
O(4A) O(4) 2.663(3) 2_755
O(4A) O(4A) 2.445(4) 2_755
O(4A) N(1) 3.357(3) 3_766
O(4A) C(7) 3.466(3) 4_564
C(13) N(2) 3.319(17) .
C(13) N(3) 3.409(16) 3_766
C(14) N(2) 3.280(17) .
C(14) C(3) 3.577(15) .
C(15) N(1) 3.582(7) .
C(15) C(1) 3.418(7) .
C(15) C(3) 3.486(8) .
C(15) C(4) 3.467(8) 4_564
C(16) N(1) 3.543(4) .
C(16) N(2) 3.569(4) 4_564
C(16) C(1) 3.450(4) .
C(16) C(2) 3.575(4) 3_766
C(16) C(3) 3.521(4) 4_564
C(16) C(7) 3.598(4) 4_564
C(17) C(2) 3.504(3) 3_766
C(17) C(6) 3.447(4) 4_564
C(17) C(7) 3.525(4) 4_564
C(18) N(3) 3.387(6) 3_766
C(13A) N(2) 3.327(16) .
C(13A) N(3) 3.535(15) 3_766
C(14A) N(2) 3.122(19) .
C(14A) C(3) 3.394(17) .
C(14A) C(4) 3.52(2) .
C(15A) N(1) 3.555(6) .
C(15A) C(1) 3.493(7) .
C(15A) C(3) 3.509(7) .
C(15A) C(4) 3.451(7) 4_564
C(16A) N(1) 3.372(4) .
C(16A) N(2) 3.472(4) 4_564
C(16A) C(1) 3.391(4) .
C(16A) C(3) 3.554(4) 4_564
C(17A) N(1) 3.549(3) 3_766
C(17A) C(2) 3.391(3) 3_766
C(17A) C(6) 3.542(3) 4_564
C(17A) C(7) 3.512(4) 4_564
C(18A) N(3) 3.407(6) 3_766
C(18A) C(8) 3.595(5) 3_766
N(1) O(3) 3.514(3) .
N(1) O(3A) 3.364(2) .
N(1) O(4A) 3.357(3) 3_766
N(1) C(15) 3.582(7) .
N(1) C(16) 3.543(4) .
N(1) C(15A) 3.555(6) .
N(1) C(16A) 3.372(4) .
N(1) C(17A) 3.549(3) 3_766
N(2) O(1) 3.399(18) .
N(2) O(1) 3.572(16) 7_666
N(2) O(2) 3.413(16) .
N(2) O(3) 3.519(2) 4_565
N(2) O(1A) 3.578(18) .
N(2) O(2A) 3.350(16) .
N(2) O(3A) 3.435(2) 4_565
N(2) C(13) 3.319(17) .
N(2) C(14) 3.280(17) .
N(2) C(16) 3.569(4) 4_565
N(2) C(13A) 3.327(16) .
N(2) C(14A) 3.122(19) .
N(2) C(16A) 3.472(4) 4_565
N(3) Cl(2A) 3.4878(17) 3_766
N(3) O(1) 3.445(18) 3_766
N(3) O(3A) 3.488(2) 2_755
N(3) C(13) 3.409(16) 3_766
N(3) C(18) 3.387(6) 3_766
N(3) C(13A) 3.535(15) 3_766
N(3) C(18A) 3.407(6) 3_766
C(1) O(3) 3.449(2) 3_766
C(1) O(3) 3.542(3) 4_565
C(1) O(3A) 3.596(2) 3_766
C(1) O(3A) 3.588(2) 4_565
C(1) C(15) 3.418(7) .
C(1) C(16) 3.450(4) .
C(1) C(15A) 3.493(7) .
C(1) C(16A) 3.391(4) .
C(2) O(3) 3.323(2) .
C(2) O(3A) 3.215(2) .
C(2) C(16) 3.575(4) 3_766
C(2) C(17) 3.504(3) 3_766
C(2) C(17A) 3.391(3) 3_766
C(3) O(3) 3.266(3) 4_565
C(3) O(3A) 3.372(2) 4_565
C(3) C(14) 3.577(15) .
C(3) C(15) 3.486(8) .
C(3) C(16) 3.521(4) 4_565
C(3) C(14A) 3.394(17) .
C(3) C(15A) 3.509(7) .
C(3) C(16A) 3.554(4) 4_565
C(4) O(1) 3.101(14) 7_666
C(4) O(2) 3.344(19) .
C(4) O(1A) 3.154(15) 7_666
C(4) O(2A) 3.306(19) .
C(4) C(15) 3.467(8) 4_565
C(4) C(14A) 3.52(2) .
C(4) C(15A) 3.451(7) 4_565
C(5) O(2A) 3.519(12) 7_656
C(5) C(6) 3.4577(18) 7_656
C(6) O(2) 3.248(13) 7_656
C(6) O(2A) 3.151(13) 7_656
C(6) C(17) 3.447(4) 4_565
C(6) C(17A) 3.542(3) 4_565
C(6) C(5) 3.4577(18) 7_656
C(7) O(4) 3.494(2) 4_565
C(7) O(4A) 3.466(3) 4_565
C(7) C(16) 3.598(4) 4_565
C(7) C(17) 3.525(4) 4_565
C(7) C(17A) 3.512(4) 4_565
C(8) O(3A) 3.520(2) .
C(8) O(3A) 3.465(2) 2_755
C(8) C(18A) 3.595(5) 3_766
C(9) Cl(1) 3.437(2) 2_755
C(9) Cl(1A) 3.326(2) 2_755
C(9) O(1) 3.307(16) 5_545
C(9) O(2) 3.309(12) 5_545
C(9) O(1A) 3.262(15) 5_545
C(9) O(2A) 3.529(13) 5_545
C(10) O(4) 3.541(2) 2_745
C(11) O(4) 3.410(2) 1_545
C(11) C(11) 3.502(2) 2_755
Cl(1) H(2) 3.058(18) 7_656
Cl(1) H(5) 3.256(14) 2_755
Cl(1) H(8) 2.996(15) .
Cl(1) H(9) 3.54(2) 2_755
Cl(2) H(1) 2.953(18) 7_666
Cl(2) H(2) 3.246(17) 7_666
Cl(2) H(6) 3.192(19) 2_765
Cl(2) H(7) 3.144(18) 1_565
Cl(2) H(8) 3.441(15) 1_565
Cl(1A) H(2) 2.734(19) 7_656
Cl(1A) H(5) 3.072(14) 2_755
Cl(1A) H(8) 3.037(15) .
Cl(2A) H(1) 3.263(18) 7_666
Cl(2A) H(6) 3.099(19) 2_765
Cl(2A) H(7) 2.946(18) 1_565
Cl(2A) H(8) 3.559(15) 1_565
O(1) H(1) 3.29(2) .
O(1) H(1) 2.21(2) 7_666
O(1) H(5) 3.39(2) 3_766
O(1) H(5) 2.41(2) 5_455
O(1) H(9) 3.04(2) 3_766
O(1) H(9) 3.32(2) 5_455
O(2) H(1) 3.50(2) .
O(2) H(2) 3.386(19) 7_656
O(2) H(3) 2.42(2) 7_656
O(2) H(5) 2.51(2) 5_455
O(2) H(6) 3.35(2) 5_455
O(3) H(10A) 1.99(4) 2_755
O(3) H(10) 2.84(5) 2_755
O(4) H(10A) 3.46(4) 2_755
O(4) H(10) 2.24(5) 2_755
O(4) H(4) 3.510(16) 3_766
O(4) H(4) 3.392(17) 4_564
O(4) H(6) 2.772(17) 2_765
O(4) H(7) 2.457(17) 1_565
O(4) H(7) 3.330(19) 2_765
O(1A) H(1) 3.49(2) .
O(1A) H(1) 2.27(2) 7_666
O(1A) H(5) 2.36(2) 5_455
O(1A) H(9) 3.26(2) 3_766
O(1A) H(9) 3.36(2) 5_455
O(2A) H(1) 3.53(2) .
O(2A) H(2) 3.17(2) 7_656
O(2A) H(3) 2.37(2) 7_656
O(2A) H(5) 2.74(2) 5_455
O(2A) H(6) 3.48(2) 5_455
O(3A) H(10A) 2.12(4) 2_755
O(3A) H(10) 3.36(4) 2_755
O(3A) H(8) 3.362(15) .
O(3A) H(9) 3.36(2) 2_755
O(4A) H(10A) 2.89(4) 2_755
O(4A) H(10) 2.00(5) 2_755
O(4A) H(4) 3.415(16) 3_766
O(4A) H(4) 3.440(17) 4_564
O(4A) H(6) 3.275(17) 2_765
O(4A) H(7) 2.973(18) 1_565
C(13) H(1) 3.15(2) 7_666
C(13) H(5) 3.22(2) 5_455
C(13) H(9) 2.99(2) 3_766
C(14) H(2) 3.54(2) 4_564
C(14) H(5) 3.317(19) 5_455
C(14) H(9) 3.55(2) 3_766
C(16) H(10A) 3.19(4) 2_755
C(16) H(10) 3.52(5) 2_755
C(17) H(10) 3.29(5) 2_755
C(17) H(6) 3.355(18) 2_765
C(17) H(7) 3.492(18) 1_565
C(18) H(1) 3.516(18) 7_666
C(18) H(6) 3.533(19) 2_765
C(18) H(9) 3.41(2) 3_766
C(13A) H(1) 3.30(2) 7_666
C(13A) H(5) 3.19(2) 5_455
C(13A) H(9) 3.07(2) 3_766
C(14A) H(3) 3.49(2) 7_656
C(14A) H(5) 3.33(2) 5_455
C(14A) H(9) 3.48(2) 3_766
C(15A) H(1) 3.514(17) 4_564
C(16A) H(10A) 3.21(4) 2_755
C(17A) H(10A) 3.51(4) 2_755
C(17A) H(10) 3.18(5) 2_755
C(18A) H(9) 3.34(2) 3_766
H(10A) O(3) 1.99(4) 2_755
H(10A) O(4) 3.46(4) 2_755
H(10A) O(3A) 2.12(4) 2_755
H(10A) O(4A) 2.89(4) 2_755
H(10A) C(16) 3.19(4) 2_755
H(10A) C(16A) 3.21(4) 2_755
H(10A) C(17A) 3.51(4) 2_755
H(10A) H(10A) 1.52(6) 2_755
H(10A) H(10) 2.62(6) 2_755
H(10A) C(1) 3.33(4) 3_766
H(10A) C(1) 3.39(5) 4_564
H(10A) C(2) 3.24(5) .
H(10A) C(2) 3.55(5) 2_755
H(10A) C(3) 3.33(4) 4_564
H(10) O(3) 2.84(5) 2_755
H(10) O(4) 2.24(5) 2_755
H(10) O(3A) 3.36(4) 2_755
H(10) O(4A) 2.00(5) 2_755
H(10) C(16) 3.52(5) 2_755
H(10) C(17) 3.29(5) 2_755
H(10) C(17A) 3.18(5) 2_755
H(10) H(10A) 2.62(6) 2_755
H(10) H(10) 1.57(7) 2_755
H(10) C(7) 3.27(5) 4_564
H(10) H(4) 3.43(4) 3_766
H(10) H(4) 3.15(5) 4_564
H(10) H(6) 3.20(5) 2_765
H(10) H(7) 3.03(5) 1_565
H(10) H(7) 3.40(5) 2_765
C(1) H(10A) 3.33(4) 3_766
C(1) H(10A) 3.39(5) 4_565
C(2) H(10A) 3.24(5) .
C(2) H(10A) 3.55(5) 2_755
C(3) H(10A) 3.33(4) 4_565
C(5) H(3) 3.235(18) 7_656
C(6) H(2) 3.256(16) 7_656
C(6) H(6) 2.961(17) 3_756
C(7) H(10) 3.27(5) 4_565
C(7) H(6) 3.016(17) 3_756
C(9) H(3) 3.464(19) 3_756
C(10) H(3) 3.100(19) 3_756
C(10) H(4) 3.062(15) 3_756
C(10) H(7) 3.336(16) 2_755
C(11) H(4) 3.425(15) 3_756
C(11) H(7) 3.209(18) 2_755
H(1) Cl(2) 2.953(18) 7_666
H(1) Cl(2A) 3.263(18) 7_666
H(1) O(1) 3.29(2) .
H(1) O(1) 2.21(2) 7_666
H(1) O(2) 3.50(2) .
H(1) O(1A) 3.49(2) .
H(1) O(1A) 2.27(2) 7_666
H(1) O(2A) 3.53(2) .
H(1) C(13) 3.15(2) 7_666
H(1) C(18) 3.516(18) 7_666
H(1) C(13A) 3.30(2) 7_666
H(1) C(15A) 3.514(17) 4_565
H(1) H(5) 3.42(2) 5_455
H(2) Cl(1) 3.058(18) 7_656
H(2) Cl(2) 3.246(17) 7_666
H(2) Cl(1A) 2.734(19) 7_656
H(2) O(2) 3.386(19) 7_656
H(2) O(2A) 3.17(2) 7_656
H(2) C(14) 3.54(2) 4_565
H(2) C(6) 3.256(16) 7_656
H(2) H(3) 3.14(2) 7_656
H(3) O(2) 2.42(2) 7_656
H(3) O(2A) 2.37(2) 7_656
H(3) C(14A) 3.49(2) 7_656
H(3) C(5) 3.235(18) 7_656
H(3) C(9) 3.464(19) 3_756
H(3) C(10) 3.100(19) 3_756
H(3) H(2) 3.14(2) 7_656
H(3) H(5) 3.24(2) 3_756
H(3) H(6) 2.41(2) 3_756
H(4) O(4) 3.510(16) 3_766
H(4) O(4) 3.392(17) 4_565
H(4) O(4A) 3.415(16) 3_766
H(4) O(4A) 3.440(17) 4_565
H(4) H(10) 3.43(5) 3_766
H(4) H(10) 3.15(5) 4_565
H(4) C(10) 3.062(15) 3_756
H(4) C(11) 3.425(15) 3_756
H(4) H(6) 2.59(2) 3_756
H(4) H(7) 3.26(2) 3_756
H(5) Cl(1) 3.256(14) 2_755
H(5) Cl(1A) 3.072(14) 2_755
H(5) O(1) 3.39(2) 3_766
H(5) O(1) 2.41(2) 5_545
H(5) O(2) 2.51(2) 5_545
H(5) O(1A) 2.36(2) 5_545
H(5) O(2A) 2.74(2) 5_545
H(5) C(13) 3.22(2) 5_545
H(5) C(14) 3.317(19) 5_545
H(5) C(13A) 3.19(2) 5_545
H(5) C(14A) 3.33(2) 5_545
H(5) H(1) 3.42(2) 5_545
H(5) H(3) 3.24(2) 3_756
H(6) Cl(2) 3.192(19) 2_745
H(6) Cl(2A) 3.099(19) 2_745
H(6) O(2) 3.35(2) 5_545
H(6) O(4) 2.772(17) 2_745
H(6) O(2A) 3.48(2) 5_545
H(6) O(4A) 3.275(17) 2_745
H(6) C(17) 3.355(18) 2_745
H(6) C(18) 3.533(19) 2_745
H(6) H(10) 3.20(5) 2_745
H(6) C(6) 2.961(17) 3_756
H(6) C(7) 3.016(17) 3_756
H(6) H(3) 2.41(2) 3_756
H(6) H(4) 2.59(2) 3_756
H(6) H(7) 3.13(2) 2_755
H(7) Cl(2) 3.144(18) 1_545
H(7) Cl(2A) 2.946(18) 1_545
H(7) O(4) 2.457(17) 1_545
H(7) O(4) 3.330(19) 2_745
H(7) O(4A) 2.973(18) 1_545
H(7) C(17) 3.492(18) 1_545
H(7) H(10) 3.03(5) 1_545
H(7) H(10) 3.40(5) 2_745
H(7) C(10) 3.336(16) 2_755
H(7) C(11) 3.209(18) 2_755
H(7) H(4) 3.26(2) 3_756
H(7) H(6) 3.13(2) 2_755
H(7) H(7) 2.87(2) 2_755
H(8) Cl(1) 2.996(15) .
H(8) Cl(2) 3.441(15) 1_545
H(8) Cl(1A) 3.037(15) .
H(8) Cl(2A) 3.559(15) 1_545
H(8) O(3A) 3.362(15) .
H(9) Cl(1) 3.54(2) 2_755
H(9) O(1) 3.04(2) 3_766
H(9) O(1) 3.32(2) 5_545
H(9) O(1A) 3.26(2) 3_766
H(9) O(1A) 3.36(2) 5_545
H(9) O(3A) 3.36(2) 2_755
H(9) C(13) 2.99(2) 3_766
H(9) C(14) 3.55(2) 3_766
H(9) C(18) 3.41(2) 3_766
H(9) C(13A) 3.07(2) 3_766
H(9) C(14A) 3.48(2) 3_766
H(9) C(18A) 3.34(2) 3_766

loop_
_geom_torsion_atom_site_label_1
_geom_torsion_atom_site_label_2
_geom_torsion_atom_site_label_3
_geom_torsion_atom_site_label_4
_geom_torsion
_geom_torsion_site_symmetry_1
_geom_torsion_site_symmetry_3
_geom_torsion_site_symmetry_4
O(1) C(13) C(14) O(2) 5(2) . . .
O(1) C(13) C(14) C(15) -165.0(16) . . .
O(1) C(13) C(18) Cl(2) -6(2) . . .
O(1) C(13) C(18) C(17) 172.2(15) . . .
C(14) C(13) C(18) Cl(2) 171.8(9) . . .
C(14) C(13) C(18) C(17) -10.4(16) . . .
C(18) C(13) C(14) O(2) -172.8(14) . . .
C(18) C(13) C(14) C(15) 17(2) . . .
O(2) C(14) C(15) Cl(1) 4(2) . . .
O(2) C(14) C(15) C(16) 177.0(16) . . .
C(13) C(14) C(15) Cl(1) 171.7(10) . . .
C(13) C(14) C(15) C(16) -15.4(18) . . .
Cl(1) C(15) C(16) O(3) -0.7(8) . . .
Cl(1) C(15) C(16) C(17) 179.5(3) . . .
C(14) C(15) C(16) O(3) -173.6(9) . . .
C(14) C(15) C(16) C(17) 6.7(12) . . .
O(3) C(16) C(17) O(4) 1.1(5) . . .
O(3) C(16) C(17) C(18) -178.0(4) . . .
C(15) C(16) C(17) O(4) -179.1(4) . . .
C(15) C(16) C(17) C(18) 1.8(7) . . .
O(4) C(17) C(18) Cl(2) -0.5(6) . . .
O(4) C(17) C(18) C(13) -178.3(8) . . .
C(16) C(17) C(18) Cl(2) 178.5(3) . . .
C(16) C(17) C(18) C(13) 0.7(10) . . .
O(1A) C(13A) C(14A) O(2A) 8(2) . . .
O(1A) C(13A) C(14A) C(15A) 176.9(16) . . .
O(1A) C(13A) C(18A) Cl(2A) -0.6(15) . . .
O(1A) C(13A) C(18A) C(17A) -177.8(16) . . .
C(14A) C(13A) C(18A) Cl(2A) -176.6(10) . . .
C(14A) C(13A) C(18A) C(17A) 6.2(17) . . .
C(18A) C(13A) C(14A) O(2A) -175.9(17) . . .
C(18A) C(13A) C(14A) C(15A) -7(2) . . .
O(2A) C(14A) C(15A) Cl(1A) -8(2) . . .
O(2A) C(14A) C(15A) C(16A) 174.8(15) . . .
C(13A) C(14A) C(15A) Cl(1A) -177.9(10) . . .
C(13A) C(14A) C(15A) C(16A) 5.3(18) . . .
Cl(1A) C(15A) C(16A) O(3A) 1.2(8) . . .
Cl(1A) C(15A) C(16A) C(17A) -179.3(3) . . .
C(14A) C(15A) C(16A) O(3A) 177.8(9) . . .
C(14A) C(15A) C(16A) C(17A) -2.7(11) . . .
O(3A) C(16A) C(17A) O(4A) -0.2(4) . . .
O(3A) C(16A) C(17A) C(18A) -178.8(4) . . .
C(15A) C(16A) C(17A) O(4A) -179.7(4) . . .
C(15A) C(16A) C(17A) C(18A) 1.6(7) . . .
O(4A) C(17A) C(18A) Cl(2A) 0.7(7) . . .
O(4A) C(17A) C(18A) C(13A) 177.8(8) . . .
C(16A) C(17A) C(18A) Cl(2A) 179.3(3) . . .
C(16A) C(17A) C(18A) C(13A) -3.7(10) . . .
C(1) N(1) C(2) C(8) -177.87(9) . . .
C(1) N(1) C(2) C(1) -0.18(14) . . 3_766
C(2) N(1) C(1) C(3) 179.98(6) . . .
C(2) N(1) C(1) C(2) 0.18(14) . . 3_766
C(3) N(2) C(4) C(5) 0.7(2) . . .
C(4) N(2) C(3) C(1) 177.90(11) . . .
C(4) N(2) C(3) C(7) -0.35(17) . . .
C(8) N(3) C(9) C(10) -0.85(19) . . .
C(9) N(3) C(8) C(2) 179.66(10) . . .
C(9) N(3) C(8) C(12) 1.81(17) . . .
N(1) C(1) C(2) N(1) -0.17(13) . 3_766 3_766
N(1) C(1) C(2) C(8) -177.38(9) . 3_766 3_766
N(1) C(1) C(3) N(2) -160.05(9) . . .
N(1) C(1) C(3) C(7) 18.19(14) . . .
C(2) C(1) C(3) N(2) 19.71(16) 3_766 . .
C(2) C(1) C(3) C(7) -162.05(11) 3_766 . .
C(3) C(1) C(2) N(1) -179.93(9) . 3_766 3_766
C(3) C(1) C(2) C(8) 2.86(17) . 3_766 3_766
N(1) C(2) C(8) N(3) -160.13(9) . . .
N(1) C(2) C(8) C(12) 17.73(14) . . .
C(1) C(2) C(8) N(3) 22.51(16) 3_766 . .
C(1) C(2) C(8) C(12) -159.64(11) 3_766 . .
N(2) C(3) C(7) C(6) -0.14(18) . . .
C(1) C(3) C(7) C(6) -178.39(11) . . .
N(2) C(4) C(5) C(6) -0.5(2) . . .
C(4) C(5) C(6) C(7) -0.04(16) . . .
C(5) C(6) C(7) C(3) 0.3(2) . . .
N(3) C(8) C(12) C(11) -1.83(19) . . .
C(2) C(8) C(12) C(11) -179.70(11) . . .
N(3) C(9) C(10) C(11) -0.08(16) . . .
C(9) C(10) C(11) C(12) -0.0(2) . . .
C(10) C(11) C(12) C(8) 0.9(2) . . .
